data_1576262
loop_
_publ_author_name
'Zou, Bo'
'Chen, Xiaolin'
'Liu, Haoran'
'Wen, Sijie'
'Huang, Jieqing'
'Wei, Hengshan'
'Huang, Jinqing'
'Gu, Yu-Cheng'
'Xu, Bingjia'
'Fan, Jun'
'Jiang, Hua-Wei'

_publ_section_title
;
 Macrocyclic Geminal Diols: Synthesis, Structures, Stability and
 Photophysical Properties
;
_journal_name_full 'Chemical Science'
_journal_paper_doi 10.1039/D5SC08216A
_journal_year 2025
_chemical_formula_moiety '3(C50 H32 O2), 4(C H2 Cl2)'
_chemical_formula_sum 'C154 H104 Cl8 O6'
_chemical_formula_weight 2333.97
_chemical_name_common 2ketones-[1,1][4]PCP
_space_group_crystal_system triclinic
_space_group_IT_number 2
_space_group_name_Hall '-P 1'
_space_group_name_H-M_alt 'P -1'
_atom_sites_solution_hydrogens geom
_atom_sites_solution_primary iterative
_audit_creation_date 2022-09-21
_audit_creation_method
;
Olex2 1.5
(compiled 2022.04.07 svn.rca3783a0 for OlexSys, GUI svn.r6498)
;
_audit_update_record
;
2025-08-11 deposited with the CCDC.	2025-11-12 downloaded from the CCDC.
;
_cell_angle_alpha 108.872(2)
_cell_angle_beta 94.103(3)
_cell_angle_gamma 98.397(2)
_cell_formula_units_Z 1
_cell_length_a 10.2450(7)
_cell_length_b 14.4312(10)
_cell_length_c 22.1091(16)
_cell_measurement_reflns_used 9937
_cell_measurement_temperature 298.15
_cell_measurement_theta_max 65.12
_cell_measurement_theta_min 3.84
_cell_volume 3035.2(4)
_computing_cell_refinement 'SAINT V8.38A (Bruker, 2018)'
_computing_data_reduction 'SAINT V8.38A (Bruker, 2018)'
_computing_molecular_graphics 'Olex2 1.5 (Dolomanov et al., 2009)'
_computing_publication_material 'Olex2 1.5 (Dolomanov et al., 2009)'
_computing_structure_refinement 'SHELXL 2018/3 (Sheldrick, 2015)'
_computing_structure_solution 'olex2.solve 1.5 (Bourhis et al., 2015)'
_diffrn_ambient_temperature 298.15
_diffrn_measured_fraction_theta_full 0.989
_diffrn_measured_fraction_theta_max 0.942
_diffrn_measurement_device_type 'CCD area detector'
_diffrn_measurement_method 'phi and omega scans'
_diffrn_radiation_monochromator graphite
_diffrn_radiation_type MoK\a
_diffrn_radiation_wavelength 0.71073
_diffrn_reflns_av_R_equivalents 0.0424
_diffrn_reflns_av_unetI/netI 0.0408
_diffrn_reflns_Laue_measured_fraction_full 0.989
_diffrn_reflns_Laue_measured_fraction_max 0.942
_diffrn_reflns_limit_h_max 13
_diffrn_reflns_limit_h_min -13
_diffrn_reflns_limit_k_max 18
_diffrn_reflns_limit_k_min -19
_diffrn_reflns_limit_l_max 29
_diffrn_reflns_limit_l_min -29
_diffrn_reflns_number 49183
_diffrn_reflns_point_group_measured_fraction_full 0.989
_diffrn_reflns_point_group_measured_fraction_max 0.942
_diffrn_reflns_theta_full 25.242
_diffrn_reflns_theta_max 28.812
_diffrn_reflns_theta_min 1.501
_diffrn_source_current 1.4
_diffrn_source_power 0.07
_diffrn_source_voltage 50.0
_exptl_absorpt_coefficient_mu 0.246
_exptl_absorpt_correction_T_max 0.7526
_exptl_absorpt_correction_T_min 0.6310
_exptl_absorpt_correction_type multi-scan
_exptl_absorpt_process_details
;
SADABS-2016/2 (Bruker,2016/2) was used for absorption correction.
wR2(int) was 0.1232 before and 0.0557 after correction.
The Ratio of minimum to maximum transmission is 0.8384.
The \l/2 correction factor is Not present.
;
_exptl_crystal_colour colourless
_exptl_crystal_colour_primary colourless
_exptl_crystal_density_diffrn 1.277
_exptl_crystal_description needle
_exptl_crystal_F_000 1212
_exptl_crystal_size_max 0.14
_exptl_crystal_size_mid 0.08
_exptl_crystal_size_min 0.08
_refine_diff_density_max 1.068
_refine_diff_density_min -0.819
_refine_diff_density_rms 0.060
_refine_ls_extinction_coef 0.025(5)
_refine_ls_extinction_expression Fc^*^=kFc[1+0.001xFc^2^\l^3^/sin(2\q)]^-1/4^
_refine_ls_extinction_method 'SHELXL-2018/3 (Sheldrick 2018)'
_refine_ls_goodness_of_fit_ref 1.057
_refine_ls_hydrogen_treatment constr
_refine_ls_matrix_type full
_refine_ls_number_parameters 840
_refine_ls_number_reflns 14931
_refine_ls_number_restraints 171
_refine_ls_restrained_S_all 1.097
_refine_ls_R_factor_all 0.0805
_refine_ls_R_factor_gt 0.0657
_refine_ls_shift/su_max 0.001
_refine_ls_shift/su_mean 0.000
_refine_ls_structure_factor_coef Fsqd
_refine_ls_weighting_details 'w=1/[\s^2^(Fo^2^)+(0.1249P)^2^+1.0920P] where P=(Fo^2^+2Fc^2^)/3'
_refine_ls_weighting_scheme calc
_refine_ls_wR_factor_gt 0.1974
_refine_ls_wR_factor_ref 0.2117
_reflns_Friedel_coverage 0.000
_reflns_number_gt 11866
_reflns_number_total 14931
_reflns_threshold_expression 'I > 2\s(I)'
_cod_data_source_file d5sc08216a2.cif
_cod_data_source_block 20220921bl_0m
_cod_database_code 1576262
_shelx_shelxl_version_number 2018/3
_shelx_space_group_comment
;
The symmetry employed for this shelxl refinement is uniquely defined
by the following loop, which should always be used as a source of
symmetry information in preference to the above space-group names.
They are only intended as comments.
;
_shelx_estimated_absorpt_t_max 0.981
_shelx_estimated_absorpt_t_min 0.966
_olex2_refinement_description
;
1. Fixed Uiso
 At 1.2 times of:
  All C(H) groups, All C(H,H) groups
2. Restrained distances
 Cl1-C76 = Cl2-C76
 1.76 with sigma of 0.02
 Cl5-C78 = Cl6-C78
 1.76 with sigma of 0.02
 C77A-Cl4A
 1.76 with sigma of 0.02
 Cl3A-C77A
 1.76 with sigma of 0.02
 C77-Cl4
 1.76 with sigma of 0.02
 Cl4A-C77A \\sim Cl3-C77
 with sigma of 0.02
 Cl4-C77 \\sim Cl3A-C77A
 with sigma of 0.02
 Cl3-Cl4 \\sim Cl4A-Cl3A
 with sigma of 0.02
 Cl1A-C76A \\sim Cl1-C76 \\sim Cl2A-C76A \\sim Cl2-C76
 with sigma of 0.02
3. Rigid bond restraints
 Cl4A, C77A
 with sigma for 1-2 distances of 0.001 and sigma for 1-3 distances of 0.002
4. Uiso/Uaniso restraints and constraints
Cl3A \\sim Cl4A \\sim C77A \\sim Cl3 \\sim Cl4 \\sim C77: within 2A with sigma
of 0.01 and sigma for terminal atoms of 0.02 within 2A
Cl1 \\sim Cl2 \\sim C76 \\sim Cl1A \\sim Cl2A \\sim C76A: within 2A with sigma
of 0.01 and sigma for terminal atoms of 0.02 within 2A
Cl3 \\sim Cl4 \\sim C77: within 2A with sigma of 0.01 and sigma for terminal
atoms of 0.02 within 2A
Uanis(C77A) \\sim Ueq: with sigma of 0.01 and sigma for terminal atoms of 0.02
Uanis(Cl4A) \\sim Ueq: with sigma of 0.001 and sigma for terminal atoms of 0.002
5. Rigid body (RIGU) restrains
 Cl3A, Cl4A, C77A
 with sigma for 1-2 distances of 0.01 and sigma for 1-3 distances of 0.02
 Cl1A, Cl2A, C76A
 with sigma for 1-2 distances of 0.01 and sigma for 1-3 distances of 0.02
 Cl1, Cl2, C76
 with sigma for 1-2 distances of 0.01 and sigma for 1-3 distances of 0.02
 Cl3, Cl4
 with sigma for 1-2 distances of 0.01 and sigma for 1-3 distances of 0.02
 Cl3, Cl4, C77
 with sigma for 1-2 distances of 0.01 and sigma for 1-3 distances of 0.02
6. Others
 Sof(Cl1A)=Sof(Cl2A)=Sof(C76A)=Sof(H76C)=Sof(H76D)=1-FVAR(1)
 Sof(Cl1)=Sof(Cl2)=Sof(C76)=Sof(H76A)=Sof(H76B)=FVAR(1)
 Fixed Sof: Cl3A(0.25) Cl4A(0.25) C77A(0.25) H77A(0.25) H77B(0.25) Cl3(0.25)
 Cl4(0.25) C77(0.25) H77C(0.25) H77D(0.25) Cl5(0.5) Cl6(0.5) C78(0.5) H78A(0.5)
 H78B(0.5)
7.a Secondary CH2 refined with riding coordinates:
 C77A(H77A,H77B), C77(H77C,H77D), C78(H78A,H78B), C76(H76A,H76B), C76A(H76C,
 H76D)
7.b Aromatic/amide H refined with riding coordinates:
 C4(H4), C5(H5), C6(H6), C7(H7), C10(H10), C11(H11), C12(H12), C13(H13),
 C16(H16), C17(H17), C18(H18), C19(H19), C22(H22), C23(H23), C24(H24), C25(H25),
  C28(H28), C29(H29), C30(H30), C31(H31), C34(H34), C35(H35), C36(H36),
 C37(H37), C40(H40), C41(H41), C42(H42), C43(H43), C46(H46), C47(H47), C48(H48),
  C49(H49), C53(H53), C54(H54), C55(H55), C56(H56), C59(H59), C60(H60),
 C61(H61), C62(H62), C65(H65), C66(H66), C67(H67), C68(H68), C71(H71), C72(H72),
  C73(H73), C74(H74)
;
_olex2_submission_special_instructions 'No special instructions were received'

loop_
_space_group_symop_operation_xyz
'x, y, z'
'-x, -y, -z'

loop_
_atom_site_label
_atom_site_type_symbol
_atom_site_fract_x
_atom_site_fract_y
_atom_site_fract_z
_atom_site_U_iso_or_equiv
_atom_site_adp_type
_atom_site_occupancy
_atom_site_site_symmetry_order
_atom_site_calc_flag
_atom_site_refinement_flags_posn
_atom_site_refinement_flags_adp
_atom_site_refinement_flags_occupancy
_atom_site_disorder_assembly
_atom_site_disorder_group
O1 O 0.69551(15) 0.45566(11) 0.76750(7) 0.0485(4) Uani 1 1 d . . . . .
C1 C 0.79044(18) 0.52190(14) 0.79156(9) 0.0363(4) Uani 1 1 d . . . . .
C2 C 1.69929(16) 1.47078(13) 1.08023(9) 0.0323(3) Uani 1 1 d . . . . .
O2 O 1.78288(13) 1.54601(10) 1.09550(7) 0.0398(3) Uani 1 1 d . . . . .
C3 C 0.86557(17) 0.57669(13) 0.75431(9) 0.0344(4) Uani 1 1 d . . . . .
C4 C 0.80283(17) 0.59044(14) 0.70079(8) 0.0348(4) Uani 1 1 d . . . . .
H4 H 0.717738 0.555186 0.683069 0.042 Uiso 1 1 calc R U . . .
C5 C 0.86564(18) 0.65606(14) 0.67353(8) 0.0354(4) Uani 1 1 d . . . . .
H5 H 0.821255 0.665905 0.638538 0.042 Uiso 1 1 calc R U . . .
C6 C 0.99754(18) 0.62456(16) 0.77708(10) 0.0414(4) Uani 1 1 d . . . . .
H6 H 1.042107 0.614390 0.811896 0.050 Uiso 1 1 calc R U . . .
C7 C 1.06169(18) 0.68659(16) 0.74824(10) 0.0405(4) Uani 1 1 d . . . . .
H7 H 1.150752 0.714930 0.762339 0.049 Uiso 1 1 calc R U . . .
C8 C 0.99520(17) 0.70766(13) 0.69815(8) 0.0326(4) Uani 1 1 d . . . . .
C9 C 1.06038(17) 0.79359(13) 0.68149(8) 0.0329(4) Uani 1 1 d . . . . .
C10 C 0.98848(17) 0.86658(14) 0.67670(8) 0.0350(4) Uani 1 1 d . . . . .
H10 H 0.896146 0.851101 0.668608 0.042 Uiso 1 1 calc R U . . .
C11 C 1.05249(18) 0.96179(14) 0.68379(8) 0.0354(4) Uani 1 1 d . . . . .
H11 H 1.002654 1.008925 0.679802 0.042 Uiso 1 1 calc R U . . .
C12 C 1.19899(18) 0.81519(14) 0.68388(8) 0.0355(4) Uani 1 1 d . . . . .
H12 H 1.248547 0.765025 0.680450 0.043 Uiso 1 1 calc R U . . .
C13 C 1.26292(17) 0.91020(14) 0.69129(8) 0.0333(4) Uani 1 1 d . . . . .
H13 H 1.354905 0.922857 0.692555 0.040 Uiso 1 1 calc R U . . .
C14 C 1.19153(17) 0.98778(13) 0.69693(7) 0.0316(3) Uani 1 1 d . . . . .
C15 C 1.25947(16) 1.09227(13) 0.73043(8) 0.0299(3) Uani 1 1 d . . . . .
C16 C 1.39511(18) 1.12507(14) 0.73091(8) 0.0341(4) Uani 1 1 d . . . . .
H16 H 1.439913 1.089395 0.698563 0.041 Uiso 1 1 calc R U . . .
C17 C 1.46386(17) 1.21022(13) 0.77905(8) 0.0325(4) Uani 1 1 d . . . . .
H17 H 1.553678 1.231484 0.778210 0.039 Uiso 1 1 calc R U . . .
C18 C 1.19220(17) 1.15533(13) 0.77437(8) 0.0324(3) Uani 1 1 d . . . . .
H18 H 1.099939 1.140571 0.770856 0.039 Uiso 1 1 calc R U . . .
C19 C 1.26038(17) 1.23936(13) 0.82304(9) 0.0334(4) Uani 1 1 d . . . . .
H19 H 1.213719 1.279655 0.852196 0.040 Uiso 1 1 calc R U . . .
C20 C 1.39909(16) 1.26408(12) 0.82866(8) 0.0299(3) Uani 1 1 d . . . . .
C21 C 1.47354(16) 1.32976(12) 0.89195(8) 0.0295(3) Uani 1 1 d . . . . .
C22 C 1.42907(17) 1.31237(14) 0.94627(9) 0.0348(4) Uani 1 1 d . . . . .
H22 H 1.349714 1.268727 0.941621 0.042 Uiso 1 1 calc R U . . .
C23 C 1.50036(17) 1.35856(14) 1.00661(9) 0.0346(4) Uani 1 1 d . . . . .
H23 H 1.470042 1.344373 1.041856 0.041 Uiso 1 1 calc R U . . .
C24 C 1.58946(17) 1.39951(13) 0.90052(9) 0.0329(4) Uani 1 1 d . . . . .
H24 H 1.620399 1.413012 0.865182 0.040 Uiso 1 1 calc R U . . .
C25 C 1.65886(16) 1.44892(13) 0.96200(9) 0.0325(3) Uani 1 1 d . . . . .
H25 H 1.733494 1.497437 0.967508 0.039 Uiso 1 1 calc R U . . .
C26 C 1.61808(16) 1.42667(12) 1.01512(8) 0.0307(3) Uani 1 1 d . . . . .
C27 C 1.67043(17) 1.41001(14) 1.12350(9) 0.0352(4) Uani 1 1 d . . . . .
C28 C 1.69825(19) 1.31350(15) 1.10379(10) 0.0408(4) Uani 1 1 d . . . . .
H28 H 1.752640 1.294458 1.071692 0.049 Uiso 1 1 calc R U . . .
C29 C 1.64502(19) 1.24626(15) 1.13195(10) 0.0410(4) Uani 1 1 d . . . . .
H29 H 1.665364 1.182547 1.118982 0.049 Uiso 1 1 calc R U . . .
C30 C 1.59902(19) 1.43999(14) 1.17516(9) 0.0390(4) Uani 1 1 d . . . . .
H30 H 1.586963 1.505778 1.191117 0.047 Uiso 1 1 calc R U . . .
C31 C 1.5452(2) 1.37193(15) 1.20332(9) 0.0406(4) Uani 1 1 d . . . . .
H31 H 1.498084 1.392809 1.238243 0.049 Uiso 1 1 calc R U . . .
C32 C 1.56142(18) 1.27219(15) 1.17945(9) 0.0372(4) Uani 1 1 d . . . . .
C33 C 1.47805(19) 1.18980(15) 1.19330(8) 0.0383(4) Uani 1 1 d . . . . .
C34 C 1.5207(2) 1.09913(17) 1.18455(11) 0.0472(5) Uani 1 1 d . . . . .
H34 H 1.610828 1.096575 1.184493 0.057 Uiso 1 1 calc R U . . .
C35 C 1.4305(2) 1.01305(17) 1.17595(11) 0.0459(5) Uani 1 1 d . . . . .
H35 H 1.461436 0.953804 1.170668 0.055 Uiso 1 1 calc R U . . .
C36 C 1.3458(2) 1.19300(15) 1.20286(9) 0.0409(4) Uani 1 1 d . . . . .
H36 H 1.317474 1.254033 1.215569 0.049 Uiso 1 1 calc R U . . .
C37 C 1.2553(2) 1.10648(15) 1.19374(9) 0.0409(4) Uani 1 1 d . . . . .
H37 H 1.167313 1.110683 1.200211 0.049 Uiso 1 1 calc R U . . .
C38 C 1.29372(19) 1.01338(14) 1.17506(8) 0.0364(4) Uani 1 1 d . . . . .
C39 C 1.1954(2) 0.92005(14) 1.14436(8) 0.0373(4) Uani 1 1 d . . . . .
C40 C 1.2367(3) 0.82948(18) 1.11587(12) 0.0599(7) Uani 1 1 d . . . . .
H40 H 1.322960 0.822673 1.127422 0.072 Uiso 1 1 calc R U . . .
C41 C 1.1516(3) 0.74933(17) 1.07061(12) 0.0569(6) Uani 1 1 d . . . . .
H41 H 1.182327 0.690063 1.052697 0.068 Uiso 1 1 calc R U . . .
C42 C 1.0608(2) 0.92079(17) 1.13171(11) 0.0483(5) Uani 1 1 d . . . . .
H42 H 1.026564 0.976448 1.154204 0.058 Uiso 1 1 calc R U . . .
C43 C 0.9767(2) 0.84108(17) 1.08664(11) 0.0486(5) Uani 1 1 d . . . . .
H43 H 0.887262 0.844599 1.079532 0.058 Uiso 1 1 calc R U . . .
C44 C 1.02204(19) 0.75520(14) 1.05138(9) 0.0366(4) Uani 1 1 d . . . . .
C45 C 0.94611(17) 0.68206(13) 0.99062(9) 0.0338(4) Uani 1 1 d . . . . .
C46 C 0.98618(17) 0.59246(13) 0.95855(9) 0.0342(4) Uani 1 1 d . . . . .
H46 H 1.050324 0.570487 0.979747 0.041 Uiso 1 1 calc R U . . .
C47 C 0.93244(18) 0.53524(14) 0.89565(9) 0.0362(4) Uani 1 1 d . . . . .
H47 H 0.961821 0.476315 0.875054 0.043 Uiso 1 1 calc R U . . .
C48 C 0.8415(2) 0.70791(16) 0.95914(10) 0.0412(4) Uani 1 1 d . . . . .
H48 H 0.807916 0.764505 0.980561 0.049 Uiso 1 1 calc R U . . .
C49 C 0.7869(2) 0.65101(16) 0.89673(10) 0.0413(4) Uani 1 1 d . . . . .
H49 H 0.717292 0.669836 0.876807 0.050 Uiso 1 1 calc R U . . .
C50 C 0.83487(17) 0.56596(14) 0.86350(9) 0.0347(4) Uani 1 1 d . . . . .
O3 O 0.37954(17) 0.49392(14) 0.43822(8) 0.0617(5) Uani 1 1 d . . . . .
C51 C 0.4699(2) 0.55956(18) 0.43848(10) 0.0475(5) Uani 1 1 d . . . . .
C52 C 0.4941(2) 0.66165(17) 0.48861(9) 0.0442(5) Uani 1 1 d . . . . .
C53 C 0.3918(2) 0.71257(19) 0.50989(9) 0.0459(5) Uani 1 1 d . . . . .
H53 H 0.303927 0.680309 0.496761 0.055 Uiso 1 1 calc R U . . .
C54 C 0.4194(2) 0.81112(18) 0.55056(9) 0.0452(5) Uani 1 1 d . . . . .
H54 H 0.349892 0.845315 0.562288 0.054 Uiso 1 1 calc R U . . .
C55 C 0.6252(2) 0.70904(18) 0.51270(10) 0.0487(5) Uani 1 1 d . . . . .
H55 H 0.694782 0.675637 0.499450 0.058 Uiso 1 1 calc R U . . .
C56 C 0.6524(2) 0.80490(17) 0.55597(10) 0.0461(5) Uani 1 1 d . . . . .
H56 H 0.739915 0.833960 0.573506 0.055 Uiso 1 1 calc R U . . .
C57 C 0.55030(19) 0.85934(17) 0.57398(8) 0.0411(4) Uani 1 1 d . . . . .
C58 C 0.5923(2) 0.96618(16) 0.61222(8) 0.0409(4) Uani 1 1 d . . . . .
C59 C 0.5574(2) 1.04097(18) 0.59037(9) 0.0436(5) Uani 1 1 d . . . . .
H59 H 0.486976 1.025246 0.557718 0.052 Uiso 1 1 calc R U . . .
C60 C 0.6257(2) 1.13818(18) 0.61641(9) 0.0454(5) Uani 1 1 d . . . . .
H60 H 0.599943 1.186332 0.600902 0.054 Uiso 1 1 calc R U . . .
C61 C 0.6873(2) 0.99592(17) 0.66697(8) 0.0419(4) Uani 1 1 d . . . . .
H61 H 0.705452 0.949460 0.685856 0.050 Uiso 1 1 calc R U . . .
C62 C 0.7544(2) 1.09299(17) 0.69325(8) 0.0427(4) Uani 1 1 d . . . . .
H62 H 0.815228 1.110729 0.730150 0.051 Uiso 1 1 calc R U . . .
C63 C 0.7333(2) 1.16567(16) 0.66586(8) 0.0413(4) Uani 1 1 d . . . . .
C64 C 0.8339(2) 1.25768(17) 0.68044(10) 0.0445(5) Uani 1 1 d . . . . .
C65 C 0.8471(3) 1.3054(2) 0.63504(12) 0.0600(6) Uani 1 1 d . . . . .
H65 H 0.776542 1.293681 0.603076 0.072 Uiso 1 1 calc R U . . .
C66 C 0.9619(3) 1.3695(2) 0.63610(12) 0.0606(6) Uani 1 1 d . . . . .
H66 H 0.967126 1.399873 0.604920 0.073 Uiso 1 1 calc R U . . .
C67 C 0.9344(2) 1.29026(16) 0.73305(9) 0.0446(5) Uani 1 1 d . . . . .
H67 H 0.922830 1.268688 0.767980 0.053 Uiso 1 1 calc R U . . .
C68 C 1.0504(2) 1.35391(16) 0.73413(9) 0.0456(5) Uani 1 1 d . . . . .
H68 H 1.116127 1.373271 0.769285 0.055 Uiso 1 1 calc R U . . .
C69 C 1.0700(2) 1.38932(16) 0.68313(10) 0.0457(5) Uani 1 1 d . . . . .
C70 C 1.2034(2) 1.42783(15) 0.66965(9) 0.0438(4) Uani 1 1 d . . . . .
C71 C 1.2244(2) 1.50024(17) 0.64007(11) 0.0504(5) Uani 1 1 d . . . . .
H71 H 1.161221 1.540435 0.640119 0.060 Uiso 1 1 calc R U . . .
C72 C 1.3375(2) 1.51311(17) 0.61073(11) 0.0512(5) Uani 1 1 d . . . . .
H72 H 1.350433 1.562371 0.592016 0.061 Uiso 1 1 calc R U . . .
C73 C 1.3072(2) 1.37693(15) 0.67526(9) 0.0433(4) Uani 1 1 d . . . . .
H73 H 1.301302 1.335443 0.699926 0.052 Uiso 1 1 calc R U . . .
C74 C 1.4187(2) 1.38757(16) 0.64450(10) 0.0461(5) Uani 1 1 d . . . . .
H74 H 1.485267 1.351225 0.647405 0.055 Uiso 1 1 calc R U . . .
C75 C 1.4322(2) 1.45209(16) 0.60927(9) 0.0452(5) Uani 1 1 d . . . . .
Cl3A Cl 1.2213(10) 1.0829(8) 0.5559(4) 0.106(3) Uani 0.25 1 d D U P A -2
Cl4A Cl 0.9607(10) 1.0265(9) 0.5350(5) 0.216(3) Uani 0.25 1 d D U P A -2
C77A C 1.0802(18) 1.1243(13) 0.5722(10) 0.105(3) Uani 0.25 1 d D U P A -2
H77A H 1.076238 1.147733 0.618246 0.125 Uiso 0.25 1 calc R U P A -2
H77B H 1.072031 1.178282 0.555849 0.125 Uiso 0.25 1 calc R U P A -2
Cl3 Cl 1.2120(7) 1.1055(5) 0.5688(3) 0.0716(15) Uani 0.25 1 d D U P B -1
Cl4 Cl 1.0020(3) 1.1556(2) 0.49768(10) 0.0583(6) Uani 0.25 1 d D U P B -1
C77 C 1.0809(19) 1.1368(12) 0.5646(6) 0.078(3) Uani 0.25 1 d D U P B -1
H77C H 1.088073 1.198857 0.600119 0.094 Uiso 0.25 1 calc R U P B -1
H77D H 1.018284 1.088172 0.574507 0.094 Uiso 0.25 1 calc R U P B -1
Cl5 Cl 0.9839(4) 0.3720(3) 0.47214(12) 0.1398(16) Uani 0.5 1 d D . P C -1
Cl6 Cl 1.0377(3) 0.5921(2) 0.52948(11) 0.0948(11) Uani 0.5 1 d D . P C -1
C78 C 1.0771(6) 0.4802(4) 0.4794(2) 0.0534(11) Uani 0.5 1 d D . P C -1
H78A H 1.077677 0.484440 0.436547 0.064 Uiso 0.5 1 calc R U P C -1
H78B H 1.167419 0.477865 0.494439 0.064 Uiso 0.5 1 calc R U P C -1
Cl1 Cl 1.1040(7) 0.9048(4) 0.9419(3) 0.1158(16) Uani 0.567(14) 1 d D U P D 1
Cl2 Cl 1.3358(7) 1.0587(6) 0.9799(3) 0.1343(19) Uani 0.567(14) 1 d D U P D 1
C76 C 1.2096(13) 0.9920(7) 1.0061(5) 0.111(3) Uani 0.567(14) 1 d D U P D 1
H76A H 1.248792 0.958583 1.032543 0.133 Uiso 0.567(14) 1 calc R U P D 1
H76B H 1.158898 1.037787 1.032513 0.133 Uiso 0.567(14) 1 calc R U P D 1
Cl1A Cl 1.1480(9) 0.9309(7) 0.9540(5) 0.138(2) Uani 0.433(14) 1 d D U P D 2
Cl2A Cl 1.3780(8) 1.0805(5) 0.9841(2) 0.0929(15) Uani 0.433(14) 1 d D U P D 2
C76A C 1.2853(15) 0.9963(9) 1.0100(5) 0.101(3) Uani 0.433(14) 1 d D U P D 2
H76C H 1.255937 1.030752 1.050702 0.122 Uiso 0.433(14) 1 calc R U P D 2
H76D H 1.339618 0.950152 1.017031 0.122 Uiso 0.433(14) 1 calc R U P D 2

loop_
_atom_site_aniso_label
_atom_site_aniso_U_11
_atom_site_aniso_U_22
_atom_site_aniso_U_33
_atom_site_aniso_U_23
_atom_site_aniso_U_13
_atom_site_aniso_U_12
O1 0.0441(8) 0.0452(8) 0.0466(8) 0.0117(6) 0.0022(6) -0.0119(6)
C1 0.0327(8) 0.0348(9) 0.0401(9) 0.0120(7) 0.0059(7) 0.0031(7)
C2 0.0291(8) 0.0264(8) 0.0367(8) 0.0051(6) 0.0010(6) 0.0044(6)
O2 0.0355(6) 0.0288(6) 0.0467(7) 0.0061(5) -0.0035(5) -0.0005(5)
C3 0.0321(8) 0.0323(9) 0.0349(8) 0.0075(7) 0.0053(7) 0.0021(7)
C4 0.0317(8) 0.0343(9) 0.0288(8) 0.0013(7) 0.0017(6) -0.0014(7)
C5 0.0356(8) 0.0374(9) 0.0263(7) 0.0049(7) 0.0013(6) 0.0002(7)
C6 0.0323(9) 0.0485(11) 0.0450(10) 0.0212(9) 0.0007(7) 0.0011(8)
C7 0.0286(8) 0.0488(11) 0.0418(10) 0.0166(8) 0.0016(7) -0.0019(7)
C8 0.0326(8) 0.0309(8) 0.0280(7) 0.0031(6) 0.0054(6) 0.0017(6)
C9 0.0352(8) 0.0331(9) 0.0238(7) 0.0035(6) 0.0031(6) 0.0001(7)
C10 0.0311(8) 0.0390(10) 0.0292(8) 0.0076(7) -0.0009(6) -0.0002(7)
C11 0.0360(9) 0.0379(9) 0.0297(8) 0.0103(7) -0.0007(6) 0.0037(7)
C12 0.0355(9) 0.0344(9) 0.0330(8) 0.0058(7) 0.0090(7) 0.0056(7)
C13 0.0327(8) 0.0364(9) 0.0262(7) 0.0059(6) 0.0068(6) 0.0012(7)
C14 0.0349(8) 0.0359(9) 0.0209(7) 0.0077(6) 0.0042(6) 0.0006(7)
C15 0.0332(8) 0.0326(8) 0.0240(7) 0.0110(6) 0.0032(6) 0.0027(6)
C16 0.0364(8) 0.0382(9) 0.0267(7) 0.0099(7) 0.0098(6) 0.0029(7)
C17 0.0306(8) 0.0362(9) 0.0305(8) 0.0130(7) 0.0061(6) -0.0002(6)
C18 0.0292(8) 0.0334(9) 0.0333(8) 0.0109(7) 0.0023(6) 0.0035(6)
C19 0.0326(8) 0.0302(9) 0.0349(8) 0.0076(7) 0.0046(6) 0.0058(6)
C20 0.0322(8) 0.0261(8) 0.0312(8) 0.0117(6) 0.0032(6) 0.0007(6)
C21 0.0295(7) 0.0252(8) 0.0325(8) 0.0085(6) 0.0045(6) 0.0034(6)
C22 0.0301(8) 0.0355(9) 0.0338(8) 0.0095(7) 0.0044(6) -0.0046(6)
C23 0.0319(8) 0.0351(9) 0.0326(8) 0.0092(7) 0.0050(6) -0.0020(7)
C24 0.0329(8) 0.0288(8) 0.0378(9) 0.0137(7) 0.0063(7) 0.0013(6)
C25 0.0282(7) 0.0255(8) 0.0422(9) 0.0121(7) 0.0029(6) -0.0004(6)
C26 0.0281(7) 0.0251(8) 0.0351(8) 0.0062(6) 0.0024(6) 0.0031(6)
C27 0.0312(8) 0.0324(9) 0.0357(8) 0.0074(7) -0.0044(7) 0.0000(6)
C28 0.0358(9) 0.0404(10) 0.0487(10) 0.0167(8) 0.0080(8) 0.0092(7)
C29 0.0361(9) 0.0390(10) 0.0499(11) 0.0167(8) 0.0045(8) 0.0095(7)
C30 0.0443(10) 0.0323(9) 0.0304(8) 0.0014(7) -0.0035(7) 0.0008(7)
C31 0.0451(10) 0.0407(10) 0.0261(8) 0.0023(7) -0.0015(7) 0.0005(8)
C32 0.0345(8) 0.0416(10) 0.0324(8) 0.0128(7) -0.0059(7) 0.0016(7)
C33 0.0402(9) 0.0433(10) 0.0283(8) 0.0123(7) -0.0037(7) 0.0011(8)
C34 0.0410(10) 0.0542(13) 0.0538(12) 0.0306(10) -0.0025(9) 0.0076(9)
C35 0.0482(11) 0.0487(12) 0.0505(11) 0.0296(10) 0.0031(9) 0.0113(9)
C36 0.0497(11) 0.0371(10) 0.0311(8) 0.0056(7) 0.0086(7) 0.0052(8)
C37 0.0445(10) 0.0416(10) 0.0334(9) 0.0083(8) 0.0102(7) 0.0053(8)
C38 0.0470(10) 0.0395(10) 0.0239(7) 0.0136(7) 0.0038(7) 0.0049(8)
C39 0.0500(10) 0.0370(10) 0.0265(8) 0.0143(7) 0.0055(7) 0.0044(8)
C40 0.0691(15) 0.0462(12) 0.0546(13) 0.0060(10) -0.0232(11) 0.0200(11)
C41 0.0717(15) 0.0383(11) 0.0522(12) 0.0054(9) -0.0189(11) 0.0198(10)
C42 0.0428(10) 0.0430(11) 0.0510(11) 0.0042(9) 0.0189(9) 0.0031(8)
C43 0.0356(9) 0.0463(12) 0.0546(12) 0.0050(9) 0.0179(9) 0.0007(8)
C44 0.0459(10) 0.0340(9) 0.0312(8) 0.0141(7) 0.0093(7) 0.0015(7)
C45 0.0350(8) 0.0335(9) 0.0347(8) 0.0148(7) 0.0098(7) 0.0015(7)
C46 0.0327(8) 0.0314(9) 0.0393(9) 0.0150(7) 0.0041(7) 0.0010(6)
C47 0.0355(9) 0.0306(9) 0.0411(9) 0.0116(7) 0.0052(7) 0.0026(7)
C48 0.0456(10) 0.0419(10) 0.0399(9) 0.0145(8) 0.0122(8) 0.0149(8)
C49 0.0396(9) 0.0471(11) 0.0406(10) 0.0167(8) 0.0074(8) 0.0129(8)
C50 0.0313(8) 0.0338(9) 0.0385(9) 0.0137(7) 0.0067(7) -0.0007(6)
O3 0.0573(10) 0.0690(11) 0.0472(9) 0.0172(8) -0.0076(7) -0.0123(8)
C51 0.0477(11) 0.0548(13) 0.0347(9) 0.0149(9) -0.0082(8) -0.0002(9)
C52 0.0429(10) 0.0567(12) 0.0302(8) 0.0143(8) -0.0018(7) 0.0041(9)
C53 0.0359(9) 0.0714(15) 0.0321(9) 0.0222(9) 0.0020(7) 0.0053(9)
C54 0.0378(9) 0.0705(14) 0.0322(9) 0.0202(9) 0.0079(7) 0.0168(9)
C55 0.0391(10) 0.0556(13) 0.0408(10) 0.0018(9) 0.0007(8) 0.0111(9)
C56 0.0377(9) 0.0566(13) 0.0345(9) 0.0022(8) 0.0005(7) 0.0113(9)
C57 0.0417(10) 0.0595(12) 0.0235(8) 0.0130(8) 0.0066(7) 0.0149(9)
C58 0.0427(10) 0.0582(12) 0.0242(8) 0.0116(8) 0.0102(7) 0.0187(9)
C59 0.0424(10) 0.0674(14) 0.0259(8) 0.0169(8) 0.0074(7) 0.0207(9)
C60 0.0498(11) 0.0660(14) 0.0306(9) 0.0223(9) 0.0107(8) 0.0258(10)
C61 0.0507(11) 0.0550(12) 0.0239(8) 0.0134(8) 0.0071(7) 0.0207(9)
C62 0.0501(11) 0.0593(13) 0.0227(7) 0.0142(8) 0.0050(7) 0.0216(9)
C63 0.0473(10) 0.0568(12) 0.0255(8) 0.0147(8) 0.0099(7) 0.0229(9)
C64 0.0490(11) 0.0562(12) 0.0348(9) 0.0182(9) 0.0082(8) 0.0216(9)
C65 0.0560(13) 0.0835(18) 0.0518(13) 0.0402(13) -0.0037(10) 0.0130(12)
C66 0.0629(14) 0.0775(17) 0.0536(13) 0.0409(13) -0.0008(11) 0.0119(12)
C67 0.0607(12) 0.0499(12) 0.0259(8) 0.0116(8) 0.0072(8) 0.0204(10)
C68 0.0613(12) 0.0460(11) 0.0277(8) 0.0072(8) 0.0018(8) 0.0184(9)
C69 0.0579(12) 0.0445(11) 0.0364(9) 0.0130(8) 0.0029(8) 0.0176(9)
C70 0.0585(12) 0.0392(10) 0.0297(8) 0.0062(7) -0.0011(8) 0.0118(9)
C71 0.0632(13) 0.0444(12) 0.0460(11) 0.0165(9) 0.0026(10) 0.0168(10)
C72 0.0631(13) 0.0431(12) 0.0462(11) 0.0173(9) -0.0016(10) 0.0048(10)
C73 0.0596(12) 0.0389(10) 0.0276(8) 0.0068(7) -0.0024(8) 0.0117(9)
C74 0.0558(12) 0.0442(11) 0.0342(9) 0.0082(8) -0.0025(8) 0.0118(9)
C75 0.0524(11) 0.0430(11) 0.0316(9) 0.0062(8) -0.0061(8) 0.0016(9)
Cl3A 0.117(4) 0.145(6) 0.095(5) 0.065(4) 0.040(3) 0.074(4)
Cl4A 0.214(4) 0.214(4) 0.214(4) 0.068(2) 0.026(2) 0.0275(19)
C77A 0.174(5) 0.122(5) 0.068(5) 0.065(4) 0.052(4) 0.089(4)
Cl3 0.104(4) 0.069(2) 0.0494(18) 0.0292(17) 0.012(2) 0.015(2)
Cl4 0.0659(14) 0.0749(15) 0.0380(10) 0.0188(10) 0.0051(9) 0.0263(12)
C77 0.141(6) 0.059(5) 0.041(5) 0.018(5) 0.019(5) 0.033(5)
Cl5 0.165(3) 0.141(2) 0.0518(11) -0.0072(13) 0.0423(15) -0.089(2)
Cl6 0.141(2) 0.123(2) 0.0407(8) 0.0251(10) 0.0218(10) 0.090(2)
C78 0.067(3) 0.060(3) 0.0294(19) 0.0035(18) 0.0032(18) 0.025(2)
Cl1 0.128(3) 0.105(2) 0.179(3) 0.095(3) 0.102(3) 0.071(2)
Cl2 0.124(3) 0.125(3) 0.199(4) 0.080(3) 0.080(3) 0.077(3)
C76 0.168(7) 0.097(4) 0.103(4) 0.058(3) 0.083(5) 0.049(5)
Cl1A 0.109(4) 0.120(4) 0.202(4) 0.051(4) 0.083(3) 0.049(3)
Cl2A 0.119(3) 0.088(2) 0.099(2) 0.0542(15) 0.022(2) 0.048(2)
C76A 0.143(7) 0.108(5) 0.090(4) 0.060(4) 0.056(5) 0.058(6)

loop_
_atom_type_symbol
_atom_type_description
_atom_type_scat_dispersion_real
_atom_type_scat_dispersion_imag
_atom_type_scat_source
C C 0.0033 0.0016 'International Tables Vol C Tables 4.2.6.8 and 6.1.1.4'
H H 0.0000 0.0000 'International Tables Vol C Tables 4.2.6.8 and 6.1.1.4'
Cl Cl 0.1484 0.1585 'International Tables Vol C Tables 4.2.6.8 and 6.1.1.4'
O O 0.0106 0.0060 'International Tables Vol C Tables 4.2.6.8 and 6.1.1.4'

loop_
_geom_angle_atom_site_label_1
_geom_angle_atom_site_label_2
_geom_angle_atom_site_label_3
_geom_angle
_geom_angle_site_symmetry_1
_geom_angle_site_symmetry_3
_geom_angle_publ_flag
O1 C1 C3 123.29(17) . . ?
O1 C1 C50 123.49(17) . . ?
C3 C1 C50 112.84(15) . . ?
O2 C2 C26 123.08(17) . . ?
O2 C2 C27 123.69(16) . . ?
C26 C2 C27 113.18(14) . . ?
C4 C3 C1 121.06(16) . . ?
C4 C3 C6 118.59(17) . . ?
C6 C3 C1 119.99(17) . . ?
C3 C4 H4 119.6 . . ?
C5 C4 C3 120.76(16) . . ?
C5 C4 H4 119.6 . . ?
C4 C5 H5 119.7 . . ?
C4 C5 C8 120.63(17) . . ?
C8 C5 H5 119.7 . . ?
C3 C6 H6 119.8 . . ?
C7 C6 C3 120.44(18) . . ?
C7 C6 H6 119.8 . . ?
C6 C7 H7 119.4 . . ?
C6 C7 C8 121.12(17) . . ?
C8 C7 H7 119.4 . . ?
C5 C8 C9 124.42(17) . . ?
C7 C8 C5 118.08(17) . . ?
C7 C8 C9 116.89(15) . . ?
C10 C9 C8 120.00(16) . . ?
C10 C9 C12 117.43(17) . . ?
C12 C9 C8 121.17(17) . . ?
C9 C10 H10 119.4 . . ?
C11 C10 C9 121.11(16) . . ?
C11 C10 H10 119.4 . . ?
C10 C11 H11 119.6 . . ?
C10 C11 C14 120.76(17) . . ?
C14 C11 H11 119.6 . . ?
C9 C12 H12 119.6 . . ?
C13 C12 C9 120.80(17) . . ?
C13 C12 H12 119.6 . . ?
C12 C13 H13 119.4 . . ?
C12 C13 C14 121.18(16) . . ?
C14 C13 H13 119.4 . . ?
C11 C14 C15 121.84(16) . . ?
C13 C14 C11 117.11(16) . . ?
C13 C14 C15 119.42(15) . . ?
C16 C15 C14 123.35(16) . . ?
C18 C15 C14 117.80(15) . . ?
C18 C15 C16 117.44(16) . . ?
C15 C16 H16 119.5 . . ?
C17 C16 C15 120.94(16) . . ?
C17 C16 H16 119.5 . . ?
C16 C17 H17 119.7 . . ?
C16 C17 C20 120.52(15) . . ?
C20 C17 H17 119.7 . . ?
C15 C18 H18 119.4 . . ?
C19 C18 C15 121.24(16) . . ?
C19 C18 H18 119.4 . . ?
C18 C19 H19 119.8 . . ?
C18 C19 C20 120.44(16) . . ?
C20 C19 H19 119.8 . . ?
C17 C20 C19 118.05(15) . . ?
C17 C20 C21 121.59(15) . . ?
C19 C20 C21 119.00(15) . . ?
C22 C21 C20 116.00(14) . . ?
C22 C21 C24 118.33(15) . . ?
C24 C21 C20 125.39(15) . . ?
C21 C22 H22 119.3 . . ?
C23 C22 C21 121.39(16) . . ?
C23 C22 H22 119.3 . . ?
C22 C23 H23 119.8 . . ?
C22 C23 C26 120.37(16) . . ?
C26 C23 H23 119.8 . . ?
C21 C24 H24 119.9 . . ?
C25 C24 C21 120.15(16) . . ?
C25 C24 H24 119.9 . . ?
C24 C25 H25 119.5 . . ?
C26 C25 C24 120.97(15) . . ?
C26 C25 H25 119.5 . . ?
C23 C26 C2 119.59(16) . . ?
C25 C26 C2 121.75(15) . . ?
C25 C26 C23 118.62(16) . . ?
C28 C27 C2 117.55(17) . . ?
C30 C27 C2 122.34(17) . . ?
C30 C27 C28 119.26(18) . . ?
C27 C28 H28 120.0 . . ?
C29 C28 C27 120.09(19) . . ?
C29 C28 H28 120.0 . . ?
C28 C29 H29 119.4 . . ?
C28 C29 C32 121.23(19) . . ?
C32 C29 H29 119.4 . . ?
C27 C30 H30 119.9 . . ?
C27 C30 C31 120.26(18) . . ?
C31 C30 H30 119.9 . . ?
C30 C31 H31 119.7 . . ?
C30 C31 C32 120.58(18) . . ?
C32 C31 H31 119.7 . . ?
C29 C32 C31 117.93(18) . . ?
C29 C32 C33 117.44(18) . . ?
C31 C32 C33 123.78(18) . . ?
C34 C33 C32 120.95(18) . . ?
C36 C33 C32 120.71(18) . . ?
C36 C33 C34 117.14(19) . . ?
C33 C34 H34 119.5 . . ?
C35 C34 C33 121.0(2) . . ?
C35 C34 H34 119.5 . . ?
C34 C35 H35 119.3 . . ?
C34 C35 C38 121.4(2) . . ?
C38 C35 H35 119.3 . . ?
C33 C36 H36 119.5 . . ?
C37 C36 C33 121.08(19) . . ?
C37 C36 H36 119.5 . . ?
C36 C37 H37 119.3 . . ?
C36 C37 C38 121.33(19) . . ?
C38 C37 H37 119.3 . . ?
C35 C38 C39 120.85(19) . . ?
C37 C38 C35 116.55(19) . . ?
C37 C38 C39 121.64(18) . . ?
C40 C39 C38 120.9(2) . . ?
C42 C39 C38 121.84(18) . . ?
C42 C39 C40 116.13(19) . . ?
C39 C40 H40 119.3 . . ?
C41 C40 C39 121.4(2) . . ?
C41 C40 H40 119.3 . . ?
C40 C41 H41 119.1 . . ?
C44 C41 C40 121.9(2) . . ?
C44 C41 H41 119.1 . . ?
C39 C42 H42 119.1 . . ?
C43 C42 C39 121.7(2) . . ?
C43 C42 H42 119.1 . . ?
C42 C43 H43 119.1 . . ?
C42 C43 C44 121.9(2) . . ?
C44 C43 H43 119.1 . . ?
C41 C44 C43 115.83(19) . . ?
C41 C44 C45 120.85(18) . . ?
C43 C44 C45 122.60(18) . . ?
C46 C45 C44 122.31(17) . . ?
C46 C45 C48 117.28(17) . . ?
C48 C45 C44 119.84(17) . . ?
C45 C46 H46 119.2 . . ?
C47 C46 C45 121.55(17) . . ?
C47 C46 H46 119.2 . . ?
C46 C47 H47 119.9 . . ?
C50 C47 C46 120.12(18) . . ?
C50 C47 H47 119.9 . . ?
C45 C48 H48 119.3 . . ?
C49 C48 C45 121.31(18) . . ?
C49 C48 H48 119.3 . . ?
C48 C49 H49 119.7 . . ?
C48 C49 C50 120.67(18) . . ?
C50 C49 H49 119.7 . . ?
C47 C50 C1 124.22(17) . . ?
C47 C50 C49 118.72(18) . . ?
C49 C50 C1 116.45(17) . . ?
O3 C51 C52 122.3(2) . . ?
O3 C51 C75 124.7(2) . 2_776 ?
C75 C51 C52 112.95(18) 2_776 . ?
C53 C52 C51 122.75(19) . . ?
C53 C52 C55 118.6(2) . . ?
C55 C52 C51 118.5(2) . . ?
C52 C53 H53 119.6 . . ?
C54 C53 C52 120.73(19) . . ?
C54 C53 H53 119.6 . . ?
C53 C54 H54 119.6 . . ?
C53 C54 C57 120.73(19) . . ?
C57 C54 H54 119.6 . . ?
C52 C55 H55 119.7 . . ?
C56 C55 C52 120.6(2) . . ?
C56 C55 H55 119.7 . . ?
C55 C56 H56 119.5 . . ?
C55 C56 C57 121.07(19) . . ?
C57 C56 H56 119.5 . . ?
C54 C57 C56 118.0(2) . . ?
C54 C57 C58 125.44(19) . . ?
C56 C57 C58 116.38(18) . . ?
C59 C58 C57 122.07(17) . . ?
C59 C58 C61 117.0(2) . . ?
C61 C58 C57 120.07(18) . . ?
C58 C59 H59 119.4 . . ?
C60 C59 C58 121.30(18) . . ?
C60 C59 H59 119.4 . . ?
C59 C60 H60 119.3 . . ?
C59 C60 C63 121.49(19) . . ?
C63 C60 H60 119.3 . . ?
C58 C61 H61 119.4 . . ?
C62 C61 C58 121.14(19) . . ?
C62 C61 H61 119.4 . . ?
C61 C62 H62 119.1 . . ?
C61 C62 C63 121.87(18) . . ?
C63 C62 H62 119.1 . . ?
C60 C63 C64 122.51(18) . . ?
C62 C63 C60 116.0(2) . . ?
C62 C63 C64 120.55(18) . . ?
C65 C64 C63 119.9(2) . . ?
C65 C64 C67 116.2(2) . . ?
C67 C64 C63 122.90(19) . . ?
C64 C65 H65 119.0 . . ?
C66 C65 C64 121.9(2) . . ?
C66 C65 H65 119.0 . . ?
C65 C66 H66 119.5 . . ?
C65 C66 C69 121.0(2) . . ?
C69 C66 H66 119.5 . . ?
C64 C67 H67 119.3 . . ?
C68 C67 C64 121.43(19) . . ?
C68 C67 H67 119.3 . . ?
C67 C68 H68 119.6 . . ?
C67 C68 C69 120.83(19) . . ?
C69 C68 H68 119.6 . . ?
C66 C69 C68 117.2(2) . . ?
C66 C69 C70 118.2(2) . . ?
C68 C69 C70 123.38(19) . . ?
C71 C70 C69 122.9(2) . . ?
C73 C70 C69 118.3(2) . . ?
C73 C70 C71 117.7(2) . . ?
C70 C71 H71 119.4 . . ?
C72 C71 C70 121.3(2) . . ?
C72 C71 H71 119.4 . . ?
C71 C72 H72 120.0 . . ?
C71 C72 C75 120.0(2) . . ?
C75 C72 H72 120.0 . . ?
C70 C73 H73 119.6 . . ?
C74 C73 C70 120.7(2) . . ?
C74 C73 H73 119.6 . . ?
C73 C74 H74 119.6 . . ?
C73 C74 C75 120.7(2) . . ?
C75 C74 H74 119.6 . . ?
C72 C75 C51 121.2(2) . 2_776 ?
C74 C75 C51 119.1(2) . 2_776 ?
C74 C75 C72 118.6(2) . . ?
Cl3A C77A H77A 110.8 . . ?
Cl3A C77A H77B 110.8 . . ?
Cl4A C77A Cl3A 104.9(10) . . ?
Cl4A C77A H77A 110.8 . . ?
Cl4A C77A H77B 110.8 . . ?
H77A C77A H77B 108.9 . . ?
Cl3 C77 Cl4 126.0(11) . . ?
Cl3 C77 H77C 105.8 . . ?
Cl3 C77 H77D 105.8 . . ?
Cl4 C77 H77C 105.8 . . ?
Cl4 C77 H77D 105.8 . . ?
H77C C77 H77D 106.2 . . ?
Cl5 C78 Cl6 120.2(4) . . ?
Cl5 C78 H78A 107.3 . . ?
Cl5 C78 H78B 107.3 . . ?
Cl6 C78 H78A 107.3 . . ?
Cl6 C78 H78B 107.3 . . ?
H78A C78 H78B 106.9 . . ?
Cl1 C76 Cl2 111.5(5) . . ?
Cl1 C76 H76A 109.3 . . ?
Cl1 C76 H76B 109.3 . . ?
Cl2 C76 H76A 109.3 . . ?
Cl2 C76 H76B 109.3 . . ?
H76A C76 H76B 108.0 . . ?
Cl1A C76A H76C 109.4 . . ?
Cl1A C76A H76D 109.4 . . ?
Cl2A C76A Cl1A 111.0(7) . . ?
Cl2A C76A H76C 109.4 . . ?
Cl2A C76A H76D 109.4 . . ?
H76C C76A H76D 108.0 . . ?

loop_
_geom_bond_atom_site_label_1
_geom_bond_atom_site_label_2
_geom_bond_distance
_geom_bond_site_symmetry_2
_geom_bond_publ_flag
O1 C1 1.212(2) . ?
C1 C3 1.493(3) . ?
C1 C50 1.516(3) . ?
C2 O2 1.215(2) . ?
C2 C26 1.500(2) . ?
C2 C27 1.510(3) . ?
C3 C4 1.390(3) . ?
C3 C6 1.401(2) . ?
C4 H4 0.9300 . ?
C4 C5 1.386(3) . ?
C5 H5 0.9300 . ?
C5 C8 1.399(2) . ?
C6 H6 0.9300 . ?
C6 C7 1.377(3) . ?
C7 H7 0.9300 . ?
C7 C8 1.398(3) . ?
C8 C9 1.486(3) . ?
C9 C10 1.397(3) . ?
C9 C12 1.402(2) . ?
C10 H10 0.9300 . ?
C10 C11 1.388(3) . ?
C11 H11 0.9300 . ?
C11 C14 1.403(2) . ?
C12 H12 0.9300 . ?
C12 C13 1.383(3) . ?
C13 H13 0.9300 . ?
C13 C14 1.402(3) . ?
C14 C15 1.484(2) . ?
C15 C16 1.399(2) . ?
C15 C18 1.398(2) . ?
C16 H16 0.9300 . ?
C16 C17 1.390(2) . ?
C17 H17 0.9300 . ?
C17 C20 1.397(2) . ?
C18 H18 0.9300 . ?
C18 C19 1.385(2) . ?
C19 H19 0.9300 . ?
C19 C20 1.400(2) . ?
C20 C21 1.489(2) . ?
C21 C22 1.397(2) . ?
C21 C24 1.398(2) . ?
C22 H22 0.9300 . ?
C22 C23 1.379(2) . ?
C23 H23 0.9300 . ?
C23 C26 1.399(2) . ?
C24 H24 0.9300 . ?
C24 C25 1.396(3) . ?
C25 H25 0.9300 . ?
C25 C26 1.390(2) . ?
C27 C28 1.397(3) . ?
C27 C30 1.385(3) . ?
C28 H28 0.9300 . ?
C28 C29 1.383(3) . ?
C29 H29 0.9300 . ?
C29 C32 1.394(3) . ?
C30 H30 0.9300 . ?
C30 C31 1.394(3) . ?
C31 H31 0.9300 . ?
C31 C32 1.403(3) . ?
C32 C33 1.488(3) . ?
C33 C34 1.398(3) . ?
C33 C36 1.391(3) . ?
C34 H34 0.9300 . ?
C34 C35 1.386(3) . ?
C35 H35 0.9300 . ?
C35 C38 1.401(3) . ?
C36 H36 0.9300 . ?
C36 C37 1.390(3) . ?
C37 H37 0.9300 . ?
C37 C38 1.396(3) . ?
C38 C39 1.485(3) . ?
C39 C40 1.397(3) . ?
C39 C42 1.389(3) . ?
C40 H40 0.9300 . ?
C40 C41 1.390(3) . ?
C41 H41 0.9300 . ?
C41 C44 1.387(3) . ?
C42 H42 0.9300 . ?
C42 C43 1.380(3) . ?
C43 H43 0.9300 . ?
C43 C44 1.398(3) . ?
C44 C45 1.489(3) . ?
C45 C46 1.395(3) . ?
C45 C48 1.396(3) . ?
C46 H46 0.9300 . ?
C46 C47 1.391(3) . ?
C47 H47 0.9300 . ?
C47 C50 1.390(3) . ?
C48 H48 0.9300 . ?
C48 C49 1.384(3) . ?
C49 H49 0.9300 . ?
C49 C50 1.390(3) . ?
O3 C51 1.222(3) . ?
C51 C52 1.503(3) . ?
C51 C75 1.495(3) 2_776 ?
C52 C53 1.390(3) . ?
C52 C55 1.396(3) . ?
C53 H53 0.9300 . ?
C53 C54 1.389(3) . ?
C54 H54 0.9300 . ?
C54 C57 1.395(3) . ?
C55 H55 0.9300 . ?
C55 C56 1.378(3) . ?
C56 H56 0.9300 . ?
C56 C57 1.403(3) . ?
C57 C58 1.479(3) . ?
C58 C59 1.397(3) . ?
C58 C61 1.404(3) . ?
C59 H59 0.9300 . ?
C59 C60 1.386(3) . ?
C60 H60 0.9300 . ?
C60 C63 1.410(3) . ?
C61 H61 0.9300 . ?
C61 C62 1.381(3) . ?
C62 H62 0.9300 . ?
C62 C63 1.404(3) . ?
C63 C64 1.485(3) . ?
C64 C65 1.392(3) . ?
C64 C67 1.402(3) . ?
C65 H65 0.9300 . ?
C65 C66 1.379(4) . ?
C66 H66 0.9300 . ?
C66 C69 1.393(3) . ?
C67 H67 0.9300 . ?
C67 C68 1.386(3) . ?
C68 H68 0.9300 . ?
C68 C69 1.396(3) . ?
C69 C70 1.487(3) . ?
C70 C71 1.401(3) . ?
C70 C73 1.397(3) . ?
C71 H71 0.9300 . ?
C71 C72 1.386(4) . ?
C72 H72 0.9300 . ?
C72 C75 1.397(3) . ?
C73 H73 0.9300 . ?
C73 C74 1.385(3) . ?
C74 H74 0.9300 . ?
C74 C75 1.393(3) . ?
Cl3A C77A 1.663(14) . ?
Cl4A C77A 1.663(16) . ?
C77A H77A 0.9700 . ?
C77A H77B 0.9700 . ?
Cl3 C77 1.484(17) . ?
Cl4 C77 1.752(13) . ?
C77 H77C 0.9700 . ?
C77 H77D 0.9700 . ?
Cl5 C78 1.660(6) . ?
Cl6 C78 1.758(5) . ?
C78 H78A 0.9700 . ?
C78 H78B 0.9700 . ?
Cl1 C76 1.732(9) . ?
Cl2 C76 1.743(7) . ?
C76 H76A 0.9700 . ?
C76 H76B 0.9700 . ?
Cl1A C76A 1.735(11) . ?
Cl2A C76A 1.701(10) . ?
C76A H76C 0.9700 . ?
C76A H76D 0.9700 . ?

loop_
_geom_torsion_atom_site_label_1
_geom_torsion_atom_site_label_2
_geom_torsion_atom_site_label_3
_geom_torsion_atom_site_label_4
_geom_torsion
_geom_torsion_site_symmetry_1
_geom_torsion_site_symmetry_2
_geom_torsion_site_symmetry_3
_geom_torsion_site_symmetry_4
_geom_torsion_publ_flag
O1 C1 C3 C4 30.3(3) . . . . ?
O1 C1 C3 C6 -156.8(2) . . . . ?
O1 C1 C50 C47 94.7(2) . . . . ?
O1 C1 C50 C49 -94.3(2) . . . . ?
C1 C3 C4 C5 168.14(17) . . . . ?
C1 C3 C6 C7 -170.93(19) . . . . ?
C2 C27 C28 C29 -164.05(17) . . . . ?
C2 C27 C30 C31 163.33(17) . . . . ?
O2 C2 C26 C23 -161.87(17) . . . . ?
O2 C2 C26 C25 20.4(3) . . . . ?
O2 C2 C27 C28 -114.8(2) . . . . ?
O2 C2 C27 C30 75.8(2) . . . . ?
C3 C1 C50 C47 -92.1(2) . . . . ?
C3 C1 C50 C49 78.8(2) . . . . ?
C3 C4 C5 C8 1.9(3) . . . . ?
C3 C6 C7 C8 3.5(3) . . . . ?
C4 C3 C6 C7 2.2(3) . . . . ?
C4 C5 C8 C7 3.8(3) . . . . ?
C4 C5 C8 C9 -166.99(17) . . . . ?
C5 C8 C9 C10 41.3(2) . . . . ?
C5 C8 C9 C12 -152.55(17) . . . . ?
C6 C3 C4 C5 -4.9(3) . . . . ?
C6 C7 C8 C5 -6.5(3) . . . . ?
C6 C7 C8 C9 164.96(18) . . . . ?
C7 C8 C9 C10 -129.53(18) . . . . ?
C7 C8 C9 C12 36.6(2) . . . . ?
C8 C9 C10 C11 157.18(16) . . . . ?
C8 C9 C12 C13 -156.71(16) . . . . ?
C9 C10 C11 C14 -0.9(3) . . . . ?
C9 C12 C13 C14 0.3(3) . . . . ?
C10 C9 C12 C13 9.8(2) . . . . ?
C10 C11 C14 C13 10.9(2) . . . . ?
C10 C11 C14 C15 -154.43(16) . . . . ?
C11 C14 C15 C16 -164.21(16) . . . . ?
C11 C14 C15 C18 29.7(2) . . . . ?
C12 C9 C10 C11 -9.5(2) . . . . ?
C12 C13 C14 C11 -10.6(2) . . . . ?
C12 C13 C14 C15 155.08(16) . . . . ?
C13 C14 C15 C16 30.8(2) . . . . ?
C13 C14 C15 C18 -135.29(17) . . . . ?
C14 C15 C16 C17 -157.31(17) . . . . ?
C14 C15 C18 C19 157.04(16) . . . . ?
C15 C16 C17 C20 1.0(3) . . . . ?
C15 C18 C19 C20 1.1(3) . . . . ?
C16 C15 C18 C19 -9.9(3) . . . . ?
C16 C17 C20 C19 -9.9(3) . . . . ?
C16 C17 C20 C21 156.73(16) . . . . ?
C17 C20 C21 C22 -126.25(18) . . . . ?
C17 C20 C21 C24 47.5(3) . . . . ?
C18 C15 C16 C17 8.8(3) . . . . ?
C18 C19 C20 C17 8.8(3) . . . . ?
C18 C19 C20 C21 -158.11(16) . . . . ?
C19 C20 C21 C22 40.2(2) . . . . ?
C19 C20 C21 C24 -146.05(18) . . . . ?
C20 C21 C22 C23 170.94(17) . . . . ?
C20 C21 C24 C25 -172.75(16) . . . . ?
C21 C22 C23 C26 1.8(3) . . . . ?
C21 C24 C25 C26 3.0(3) . . . . ?
C22 C21 C24 C25 0.8(3) . . . . ?
C22 C23 C26 C2 -175.74(17) . . . . ?
C22 C23 C26 C25 2.0(3) . . . . ?
C24 C21 C22 C23 -3.3(3) . . . . ?
C24 C25 C26 C2 173.29(16) . . . . ?
C24 C25 C26 C23 -4.4(3) . . . . ?
C26 C2 C27 C28 62.8(2) . . . . ?
C26 C2 C27 C30 -106.54(19) . . . . ?
C27 C2 C26 C23 20.5(2) . . . . ?
C27 C2 C26 C25 -157.23(16) . . . . ?
C27 C28 C29 C32 1.1(3) . . . . ?
C27 C30 C31 C32 -0.6(3) . . . . ?
C28 C27 C30 C31 -5.8(3) . . . . ?
C28 C29 C32 C31 -7.4(3) . . . . ?
C28 C29 C32 C33 162.48(18) . . . . ?
C29 C32 C33 C34 29.4(3) . . . . ?
C29 C32 C33 C36 -137.80(19) . . . . ?
C30 C27 C28 C29 5.6(3) . . . . ?
C30 C31 C32 C29 7.1(3) . . . . ?
C30 C31 C32 C33 -162.02(17) . . . . ?
C31 C32 C33 C34 -161.43(18) . . . . ?
C31 C32 C33 C36 31.4(3) . . . . ?
C32 C33 C34 C35 -158.02(19) . . . . ?
C32 C33 C36 C37 157.54(18) . . . . ?
C33 C34 C35 C38 0.6(3) . . . . ?
C33 C36 C37 C38 0.4(3) . . . . ?
C34 C33 C36 C37 -10.1(3) . . . . ?
C34 C35 C38 C37 -10.3(3) . . . . ?
C34 C35 C38 C39 158.73(19) . . . . ?
C35 C38 C39 C40 0.3(3) . . . . ?
C35 C38 C39 C42 -167.32(19) . . . . ?
C36 C33 C34 C35 9.6(3) . . . . ?
C36 C37 C38 C35 9.8(3) . . . . ?
C36 C37 C38 C39 -159.15(17) . . . . ?
C37 C38 C39 C40 168.75(19) . . . . ?
C37 C38 C39 C42 1.1(3) . . . . ?
C38 C39 C40 C41 -159.7(2) . . . . ?
C38 C39 C42 C43 159.5(2) . . . . ?
C39 C40 C41 C44 0.2(4) . . . . ?
C39 C42 C43 C44 0.2(4) . . . . ?
C40 C39 C42 C43 -8.7(3) . . . . ?
C40 C41 C44 C43 -8.7(4) . . . . ?
C40 C41 C44 C45 161.8(2) . . . . ?
C41 C44 C45 C46 15.6(3) . . . . ?
C41 C44 C45 C48 -155.5(2) . . . . ?
C42 C39 C40 C41 8.6(4) . . . . ?
C42 C43 C44 C41 8.6(3) . . . . ?
C42 C43 C44 C45 -161.8(2) . . . . ?
C43 C44 C45 C46 -174.47(18) . . . . ?
C43 C44 C45 C48 14.4(3) . . . . ?
C44 C45 C46 C47 -165.89(16) . . . . ?
C44 C45 C48 C49 166.61(18) . . . . ?
C45 C46 C47 C50 -1.0(3) . . . . ?
C45 C48 C49 C50 0.1(3) . . . . ?
C46 C45 C48 C49 -5.0(3) . . . . ?
C46 C47 C50 C1 166.74(17) . . . . ?
C46 C47 C50 C49 -4.0(3) . . . . ?
C48 C45 C46 C47 5.4(3) . . . . ?
C48 C49 C50 C1 -166.96(18) . . . . ?
C48 C49 C50 C47 4.5(3) . . . . ?
C50 C1 C3 C4 -142.87(18) . . . . ?
C50 C1 C3 C6 30.1(2) . . . . ?
O3 C51 C52 C53 -42.2(3) . . . . ?
O3 C51 C52 C55 140.7(2) . . . . ?
C51 C52 C53 C54 -172.36(19) . . . . ?
C51 C52 C55 C56 176.3(2) . . . . ?
C52 C53 C54 C57 -3.8(3) . . . . ?
C52 C55 C56 C57 -3.8(4) . . . . ?
C53 C52 C55 C56 -1.0(3) . . . . ?
C53 C54 C57 C56 -0.9(3) . . . . ?
C53 C54 C57 C58 173.77(18) . . . . ?
C54 C57 C58 C59 -55.3(3) . . . . ?
C54 C57 C58 C61 135.4(2) . . . . ?
C55 C52 C53 C54 4.7(3) . . . . ?
C55 C56 C57 C54 4.7(3) . . . . ?
C55 C56 C57 C58 -170.5(2) . . . . ?
C56 C57 C58 C59 119.4(2) . . . . ?
C56 C57 C58 C61 -49.8(2) . . . . ?
C57 C58 C59 C60 -161.52(18) . . . . ?
C57 C58 C61 C62 162.39(18) . . . . ?
C58 C59 C60 C63 0.2(3) . . . . ?
C58 C61 C62 C63 -1.5(3) . . . . ?
C59 C58 C61 C62 -7.4(3) . . . . ?
C59 C60 C63 C62 -8.9(3) . . . . ?
C59 C60 C63 C64 160.17(18) . . . . ?
C60 C63 C64 C65 -18.0(3) . . . . ?
C60 C63 C64 C67 174.16(19) . . . . ?
C61 C58 C59 C60 8.1(3) . . . . ?
C61 C62 C63 C60 9.6(3) . . . . ?
C61 C62 C63 C64 -159.72(18) . . . . ?
C62 C63 C64 C65 150.6(2) . . . . ?
C62 C63 C64 C67 -17.2(3) . . . . ?
C63 C64 C65 C66 -158.8(2) . . . . ?
C63 C64 C67 C68 157.85(19) . . . . ?
C64 C65 C66 C69 -0.1(4) . . . . ?
C64 C67 C68 C69 1.3(3) . . . . ?
C65 C64 C67 C68 -10.4(3) . . . . ?
C65 C66 C69 C68 -9.3(4) . . . . ?
C65 C66 C69 C70 158.6(3) . . . . ?
C66 C69 C70 C71 41.8(3) . . . . ?
C66 C69 C70 C73 -125.6(2) . . . . ?
C67 C64 C65 C66 9.9(4) . . . . ?
C67 C68 C69 C66 8.7(3) . . . . ?
C67 C68 C69 C70 -158.6(2) . . . . ?
C68 C69 C70 C71 -151.1(2) . . . . ?
C68 C69 C70 C73 41.5(3) . . . . ?
C69 C70 C71 C72 -160.2(2) . . . . ?
C69 C70 C73 C74 159.03(19) . . . . ?
C70 C71 C72 C75 1.1(3) . . . . ?
C70 C73 C74 C75 2.4(3) . . . . ?
C71 C70 C73 C74 -9.1(3) . . . . ?
C71 C72 C75 C51 160.1(2) . . . 2_776 ?
C71 C72 C75 C74 -7.9(3) . . . . ?
C73 C70 C71 C72 7.3(3) . . . . ?
C73 C74 C75 C51 -162.05(19) . . . 2_776 ?
C73 C74 C75 C72 6.2(3) . . . . ?
C75 C51 C52 C53 138.4(2) 2_776 . . . ?
C75 C51 C52 C55 -38.7(3) 2_776 . . . ?
